data_7010232
loop_
_publ_author_name
'Gavrielatos, Efstathios'
'Mitsos, Christos'
'Athanasellis, Giorgos'
'Heaton, Brian T.'
'Steiner, Alexander'
'Bickley, Jamie F.'
'Igglessi-Markopoulou, Olga'
'Markopoulos, John'

_publ_section_title
;
 Copper(II), cobalt(II), nickel(II) and zinc(II) complexes containing
 the enolate of N-acetyl-3-butanoyltetramic acid (Habta) and its
 phenylhydrazone derivative analogues. Crystal structure of
 [Cu(abta)2(py)2]&#x00B7;2H2O&#x200A;&#x2020;
;
_journal_issue 5
_journal_name_full 'Journal of the Chemical Society, Dalton Transactions'
_journal_page_first 639
_journal_paper_doi 10.1039/b007252o
_journal_year 2001
_chemical_formula_sum 'C30 H38 Cu N4 O10'
_chemical_formula_weight 678.26
_chemical_name_systematic
; 
 ? 
;
_space_group_IT_number 2
_symmetry_cell_setting triclinic
_symmetry_space_group_name_Hall '-P 1'
_symmetry_space_group_name_H-M 'P -1'
_atom_sites_solution_hydrogens geom
_atom_sites_solution_primary direct
_atom_sites_solution_secondary difmap
_audit_creation_method SHELXL-97
_cell_angle_alpha 63.643(17)
_cell_angle_beta 65.680(18)
_cell_angle_gamma 75.792(18)
_cell_formula_units_Z 1
_cell_length_a 8.9105(14)
_cell_length_b 10.2444(16)
_cell_length_c 10.4369(17)
_cell_measurement_temperature 213(2)
_cell_volume 775.6(3)
_computing_data_collection 'IPDS (STOE, 1997)'
_computing_data_reduction 'X-RED (STOE, 1996)'
_computing_structure_refinement 'SHELXL-97 (Sheldrick, 1997)'
_computing_structure_solution 'SHELXS-97 (Sheldrick, 1990)'
_diffrn_ambient_temperature 213(2)
_diffrn_measured_fraction_theta_full 0.949
_diffrn_measured_fraction_theta_max 0.949
_diffrn_measurement_device_type 'STOE IPDS'
_diffrn_radiation_monochromator graphite
_diffrn_radiation_source 'fine-focus sealed tube'
_diffrn_radiation_type MoK\a
_diffrn_radiation_wavelength 0.71073
_diffrn_reflns_av_R_equivalents 0.0568
_diffrn_reflns_av_sigmaI/netI 0.0525
_diffrn_reflns_limit_h_max 9
_diffrn_reflns_limit_h_min -9
_diffrn_reflns_limit_k_max 11
_diffrn_reflns_limit_k_min -11
_diffrn_reflns_limit_l_max 11
_diffrn_reflns_limit_l_min -11
_diffrn_reflns_number 4439
_diffrn_reflns_theta_full 23.00
_diffrn_reflns_theta_max 23.00
_diffrn_reflns_theta_min 2.32
_exptl_absorpt_coefficient_mu 0.714
_exptl_absorpt_correction_type none
_exptl_crystal_colour ' blue'
_exptl_crystal_density_diffrn 1.452
_exptl_crystal_density_method 'not measured'
_exptl_crystal_description 'needle '
_exptl_crystal_F_000 355
_exptl_crystal_size_max 0.72
_exptl_crystal_size_mid 0.35
_exptl_crystal_size_min 0.2
_refine_diff_density_max 0.402
_refine_diff_density_min -0.429
_refine_diff_density_rms 0.066
_refine_ls_extinction_method none
_refine_ls_goodness_of_fit_ref 0.787
_refine_ls_hydrogen_treatment mixed
_refine_ls_matrix_type full
_refine_ls_number_parameters 211
_refine_ls_number_reflns 2044
_refine_ls_number_restraints 0
_refine_ls_restrained_S_all 0.787
_refine_ls_R_factor_all 0.0393
_refine_ls_R_factor_gt 0.0357
_refine_ls_shift/su_max 0.005
_refine_ls_shift/su_mean 0.000
_refine_ls_structure_factor_coef Fsqd
_refine_ls_weighting_details 'w=1/[\s^2^(Fo^2^)+(0.1000P)^2^+0.0000P] where P=(Fo^2^+2Fc^2^)/3'
_refine_ls_weighting_scheme calc
_refine_ls_wR_factor_gt 0.0929
_refine_ls_wR_factor_ref 0.0962
_reflns_number_gt 1817
_reflns_number_total 2044
_reflns_threshold_expression >2sigma(I)
_cod_data_source_file b007252o.txt
_cod_data_source_block olga2
_cod_depositor_comments
;
The following automatic conversions were performed:
'_symmetry_cell_setting' value 'Triclinic' changed to 'triclinic'
according to '/home/saulius/struct/CIF-dictionaries/cif_core.dic'
dictionary named 'cif_core.dic' version 2.4.1 from 2010-06-29.

Automatic conversion script
Id: cif_fix_enum 1527 2010-12-29 10:47:43Z saulius 

The following automatic conversions were performed:

'_refine_ls_weighting_scheme' value 'calc
w=1/[\s^2^(Fo^2^)+(0.1000P)^2^+0.0000P] where P=(Fo^2^+2Fc^2^)/3' was
changed to 'calc'. New tag '_refine_ls_weighting_details' was
created. The value of the new tag was set to
'w=1/[\s^2^(Fo^2^)+(0.1000P)^2^+0.0000P] where P=(Fo^2^+2Fc^2^)/3'.

Automatic conversion script
Id: cif_fix_values 3143 2015-03-26 13:38:13Z robertas 
;
_cod_original_cell_volume 775.6(2)
_cod_database_code 7010232

loop_
_symmetry_equiv_pos_as_xyz
'x, y, z'
'-x, -y, -z'

loop_
_atom_site_label
_atom_site_type_symbol
_atom_site_fract_x
_atom_site_fract_y
_atom_site_fract_z
_atom_site_U_iso_or_equiv
_atom_site_adp_type
_atom_site_occupancy
_atom_site_calc_flag
_atom_site_refinement_flags
_atom_site_disorder_assembly
_atom_site_disorder_group
Cu1 Cu 0.0000 0.0000 0.0000 0.01958(19) Uani 1 d S . .
N1 N 0.1252(2) 0.1326(2) 0.0085(2) 0.0218(5) Uani 1 d . . .
N2 N 0.4308(2) -0.2132(2) -0.4008(2) 0.0231(5) Uani 1 d . . .
O1 O 0.0412(2) 0.12153(18) -0.22468(19) 0.0257(4) Uani 1 d . . .
O2 O 0.2377(2) -0.13073(18) -0.07307(18) 0.0274(4) Uani 1 d . . .
O3 O 0.3320(2) -0.0303(2) -0.5861(2) 0.0391(5) Uani 1 d . . .
O4 O 0.6015(3) -0.4135(2) -0.4025(2) 0.0455(5) Uani 1 d . . .
O5 O 0.7001(3) -0.5686(3) -0.1312(3) 0.0549(6) Uani 1 d . . .
H16 H 0.691(5) -0.526(4) -0.229(5) 0.066 Uiso 1 d . . .
H17 H 0.698(4) -0.660(5) -0.109(4) 0.066 Uiso 1 d . . .
C1 C 0.2472(3) 0.0773(3) 0.0647(3) 0.0304(6) Uani 1 d . . .
H1 H 0.2707 -0.0246 0.1026 0.036 Uiso 1 calc R . .
C2 C 0.3407(4) 0.1633(3) 0.0697(3) 0.0368(7) Uani 1 d . . .
H2 H 0.4269 0.1207 0.1090 0.044 Uiso 1 calc R . .
C3 C 0.3055(3) 0.3122(3) 0.0161(3) 0.0350(7) Uani 1 d . . .
H3 H 0.3664 0.3733 0.0190 0.042 Uiso 1 calc R . .
C4 C 0.1794(3) 0.3699(3) -0.0418(3) 0.0331(7) Uani 1 d . . .
H4 H 0.1528 0.4714 -0.0788 0.040 Uiso 1 calc R . .
C5 C 0.0921(3) 0.2782(3) -0.0454(3) 0.0264(6) Uani 1 d . . .
H5 H 0.0073 0.3186 -0.0867 0.032 Uiso 1 calc R . .
C6 C -0.0829(4) 0.3824(3) -0.6199(4) 0.0484(8) Uani 1 d . . .
H6A H -0.1711 0.4583 -0.6084 0.058 Uiso 1 calc R . .
H6B H -0.1148 0.3168 -0.6470 0.058 Uiso 1 calc R . .
H6C H 0.0168 0.4265 -0.6996 0.058 Uiso 1 calc R . .
C7 C -0.0513(4) 0.2973(3) -0.4709(3) 0.0461(8) Uani 1 d . . .
H7A H -0.1530 0.2545 -0.3902 0.055 Uiso 1 calc R . .
H7B H -0.0209 0.3640 -0.4430 0.055 Uiso 1 calc R . .
C8 C 0.0834(3) 0.1784(3) -0.4822(3) 0.0297(6) Uani 1 d . . .
H8A H 0.1848 0.2224 -0.5622 0.036 Uiso 1 calc R . .
H8B H 0.0536 0.1144 -0.5139 0.036 Uiso 1 calc R . .
C9 C 0.1189(3) 0.0866(3) -0.3370(3) 0.0225(5) Uani 1 d . . .
C10 C 0.2377(3) -0.0376(2) -0.3298(3) 0.0219(6) Uani 1 d . . .
C11 C 0.2843(3) -0.1316(2) -0.2030(3) 0.0218(6) Uani 1 d . . .
C12 C 0.4113(3) -0.2478(3) -0.2440(3) 0.0246(6) Uani 1 d . . .
H12A H 0.5159 -0.2434 -0.2365 0.030 Uiso 1 calc R . .
H12B H 0.3722 -0.3455 -0.1770 0.030 Uiso 1 calc R . .
C13 C 0.3309(3) -0.0843(3) -0.4564(3) 0.0249(6) Uani 1 d . . .
C14 C 0.5293(3) -0.3059(3) -0.4725(3) 0.0295(6) Uani 1 d . . .
C15 C 0.5439(4) -0.2722(3) -0.6314(3) 0.0388(7) Uani 1 d . . .
H15A H 0.6165 -0.3473 -0.6650 0.047 Uiso 1 calc R . .
H15B H 0.5892 -0.1782 -0.6985 0.047 Uiso 1 calc R . .
H15C H 0.4356 -0.2693 -0.6342 0.047 Uiso 1 calc R . .

loop_
_atom_site_aniso_label
_atom_site_aniso_U_11
_atom_site_aniso_U_22
_atom_site_aniso_U_33
_atom_site_aniso_U_23
_atom_site_aniso_U_13
_atom_site_aniso_U_12
Cu1 0.0230(3) 0.0186(3) 0.0177(3) -0.00606(19) -0.00842(19) -0.00216(17)
N1 0.0253(10) 0.0214(11) 0.0186(10) -0.0065(8) -0.0097(9) -0.0003(8)
N2 0.0258(11) 0.0218(10) 0.0204(10) -0.0079(9) -0.0090(9) 0.0014(9)
O1 0.0276(9) 0.0242(9) 0.0251(9) -0.0104(8) -0.0092(8) 0.0000(7)
O2 0.0333(9) 0.0292(9) 0.0201(9) -0.0090(8) -0.0097(8) -0.0033(7)
O3 0.0544(12) 0.0373(11) 0.0212(11) -0.0119(9) -0.0181(9) 0.0138(9)
O4 0.0558(13) 0.0395(12) 0.0446(12) -0.0224(10) -0.0263(11) 0.0185(10)
O5 0.0770(16) 0.0406(13) 0.0526(14) -0.0141(11) -0.0327(13) -0.0032(12)
C1 0.0376(14) 0.0250(13) 0.0310(14) -0.0081(11) -0.0178(12) -0.0014(11)
C2 0.0431(16) 0.0378(16) 0.0390(16) -0.0100(13) -0.0266(14) -0.0061(13)
C3 0.0467(16) 0.0334(15) 0.0350(15) -0.0110(13) -0.0216(13) -0.0113(12)
C4 0.0404(15) 0.0215(13) 0.0362(15) -0.0097(12) -0.0124(13) -0.0053(12)
C5 0.0267(13) 0.0234(13) 0.0272(14) -0.0070(11) -0.0117(11) 0.0000(10)
C6 0.0445(17) 0.0430(17) 0.0431(18) -0.0071(15) -0.0206(15) 0.0114(14)
C7 0.0458(17) 0.0450(18) 0.0363(17) -0.0133(14) -0.0163(14) 0.0137(14)
C8 0.0334(14) 0.0269(14) 0.0278(14) -0.0099(12) -0.0134(12) 0.0025(11)
C9 0.0207(12) 0.0241(12) 0.0220(13) -0.0072(11) -0.0053(11) -0.0078(10)
C10 0.0242(12) 0.0207(12) 0.0209(13) -0.0057(11) -0.0091(11) -0.0041(10)
C11 0.0223(12) 0.0215(12) 0.0215(13) -0.0061(11) -0.0059(10) -0.0089(10)
C12 0.0288(13) 0.0223(12) 0.0211(13) -0.0043(11) -0.0122(11) -0.0013(10)
C13 0.0269(12) 0.0244(13) 0.0229(14) -0.0085(11) -0.0083(11) -0.0030(10)
C14 0.0288(13) 0.0273(14) 0.0331(15) -0.0131(12) -0.0093(12) -0.0031(11)
C15 0.0395(15) 0.0455(17) 0.0365(16) -0.0269(14) -0.0112(13) 0.0061(13)

loop_
_atom_type_symbol
_atom_type_description
_atom_type_scat_dispersion_real
_atom_type_scat_dispersion_imag
_atom_type_scat_source
C C 0.0020 0.0020 'International Tables Vol C Tables 4.2.6.8 and 6.1.1.4'
H H 0.0000 0.0000 'International Tables Vol C Tables 4.2.6.8 and 6.1.1.4'
N N 0.0040 0.0030 'International Tables Vol C Tables 4.2.6.8 and 6.1.1.4'
O O 0.0080 0.0060 'International Tables Vol C Tables 4.2.6.8 and 6.1.1.4'
Cu Cu 0.2630 1.2660 'International Tables Vol C Tables 4.2.6.8 and 6.1.1.4'

loop_
_geom_angle_atom_site_label_1
_geom_angle_atom_site_label_2
_geom_angle_atom_site_label_3
_geom_angle
_geom_angle_site_symmetry_1
_geom_angle_site_symmetry_3
_geom_angle_publ_flag
N1 Cu1 N1 180.0 . 2 ?
N1 Cu1 O1 88.97(7) . 2 ?
N1 Cu1 O1 91.03(7) 2 2 ?
N1 Cu1 O1 91.03(7) . . ?
N1 Cu1 O1 88.97(7) 2 . ?
O1 Cu1 O1 180.0 2 . ?
N1 Cu1 O2 89.63(7) . . ?
N1 Cu1 O2 90.37(7) 2 . ?
O1 Cu1 O2 92.98(7) 2 . ?
O1 Cu1 O2 87.02(7) . . ?
C1 N1 C5 118.4(2) . . ?
C1 N1 Cu1 120.16(16) . . ?
C5 N1 Cu1 121.47(17) . . ?
C14 N2 C13 128.8(2) . . ?
C14 N2 C12 120.0(2) . . ?
C13 N2 C12 111.12(18) . . ?
C9 O1 Cu1 129.59(16) . . ?
C11 O2 Cu1 117.20(16) . . ?
N1 C1 C2 122.8(2) . . ?
C3 C2 C1 118.8(3) . . ?
C4 C3 C2 118.6(2) . . ?
C3 C4 C5 119.7(2) . . ?
N1 C5 C4 121.7(2) . . ?
C6 C7 C8 111.7(3) . . ?
C7 C8 C9 114.7(2) . . ?
O1 C9 C10 122.0(2) . . ?
O1 C9 C8 117.9(2) . . ?
C10 C9 C8 120.1(2) . . ?
C11 C10 C9 126.3(2) . . ?
C11 C10 C13 109.3(2) . . ?
C9 C10 C13 124.4(2) . . ?
O2 C11 C10 130.7(2) . . ?
O2 C11 C12 120.3(2) . . ?
C10 C11 C12 108.9(2) . . ?
N2 C12 C11 103.9(2) . . ?
O3 C13 N2 123.2(2) . . ?
O3 C13 C10 130.2(2) . . ?
N2 C13 C10 106.7(2) . . ?
O4 C14 N2 118.3(2) . . ?
O4 C14 C15 122.1(2) . . ?
N2 C14 C15 119.6(2) . . ?

loop_
_geom_bond_atom_site_label_1
_geom_bond_atom_site_label_2
_geom_bond_distance
_geom_bond_site_symmetry_2
_geom_bond_publ_flag
Cu1 N1 2.0073(19) . ?
Cu1 N1 2.0073(19) 2 ?
Cu1 O1 2.0265(18) 2 ?
Cu1 O1 2.0265(18) . ?
Cu1 O2 2.2461(18) . ?
N1 C1 1.332(3) . ?
N1 C5 1.343(3) . ?
N2 C14 1.383(3) . ?
N2 C13 1.429(3) . ?
N2 C12 1.454(3) . ?
O1 C9 1.251(3) . ?
O2 C11 1.248(3) . ?
O3 C13 1.210(3) . ?
O4 C14 1.220(3) . ?
C1 C2 1.382(4) . ?
C2 C3 1.375(4) . ?
C3 C4 1.377(4) . ?
C4 C5 1.380(4) . ?
C6 C7 1.514(4) . ?
C7 C8 1.494(4) . ?
C8 C9 1.505(4) . ?
C9 C10 1.436(3) . ?
C10 C11 1.406(4) . ?
C10 C13 1.458(3) . ?
C11 C12 1.508(3) . ?
C14 C15 1.490(4) . ?

loop_
_geom_torsion_atom_site_label_1
_geom_torsion_atom_site_label_2
_geom_torsion_atom_site_label_3
_geom_torsion_atom_site_label_4
_geom_torsion
_geom_torsion_site_symmetry_1
_geom_torsion_site_symmetry_2
_geom_torsion_site_symmetry_3
_geom_torsion_site_symmetry_4
_geom_torsion_publ_flag
N1 Cu1 N1 C1 168(100) 2 . . . ?
O1 Cu1 N1 C1 52.42(18) 2 . . . ?
O1 Cu1 N1 C1 -127.58(18) . . . . ?
O2 Cu1 N1 C1 -40.57(18) . . . . ?
N1 Cu1 N1 C5 -13(100) 2 . . . ?
O1 Cu1 N1 C5 -129.43(18) 2 . . . ?
O1 Cu1 N1 C5 50.57(18) . . . . ?
O2 Cu1 N1 C5 137.58(18) . . . . ?
N1 Cu1 O1 C9 117.40(19) . . . . ?
N1 Cu1 O1 C9 -62.60(19) 2 . . . ?
O1 Cu1 O1 C9 162(100) 2 . . . ?
O2 Cu1 O1 C9 27.83(19) . . . . ?
N1 Cu1 O2 C11 -115.68(16) . . . . ?
N1 Cu1 O2 C11 64.32(16) 2 . . . ?
O1 Cu1 O2 C11 155.37(15) 2 . . . ?
O1 Cu1 O2 C11 -24.63(15) . . . . ?
C5 N1 C1 C2 0.0(4) . . . . ?
Cu1 N1 C1 C2 178.2(2) . . . . ?
N1 C1 C2 C3 0.8(4) . . . . ?
C1 C2 C3 C4 -0.6(4) . . . . ?
C2 C3 C4 C5 -0.2(4) . . . . ?
C1 N1 C5 C4 -0.9(3) . . . . ?
Cu1 N1 C5 C4 -179.06(18) . . . . ?
C3 C4 C5 N1 1.0(4) . . . . ?
C6 C7 C8 C9 -178.6(2) . . . . ?
Cu1 O1 C9 C10 -19.8(3) . . . . ?
Cu1 O1 C9 C8 159.64(16) . . . . ?
C7 C8 C9 O1 -3.7(3) . . . . ?
C7 C8 C9 C10 175.7(2) . . . . ?
O1 C9 C10 C11 -1.4(3) . . . . ?
C8 C9 C10 C11 179.2(2) . . . . ?
O1 C9 C10 C13 179.5(2) . . . . ?
C8 C9 C10 C13 0.1(3) . . . . ?
Cu1 O2 C11 C10 17.7(3) . . . . ?
Cu1 O2 C11 C12 -162.08(15) . . . . ?
C9 C10 C11 O2 -0.2(4) . . . . ?
C13 C10 C11 O2 179.1(2) . . . . ?
C9 C10 C11 C12 179.7(2) . . . . ?
C13 C10 C11 C12 -1.1(3) . . . . ?
C14 N2 C12 C11 -174.49(19) . . . . ?
C13 N2 C12 C11 2.1(2) . . . . ?
O2 C11 C12 N2 179.31(19) . . . . ?
C10 C11 C12 N2 -0.5(2) . . . . ?
C14 N2 C13 O3 -7.2(4) . . . . ?
C12 N2 C13 O3 176.6(2) . . . . ?
C14 N2 C13 C10 173.4(2) . . . . ?
C12 N2 C13 C10 -2.8(2) . . . . ?
C11 C10 C13 O3 -176.9(2) . . . . ?
C9 C10 C13 O3 2.3(4) . . . . ?
C11 C10 C13 N2 2.4(2) . . . . ?
C9 C10 C13 N2 -178.4(2) . . . . ?
C13 N2 C14 O4 -177.9(2) . . . . ?
C12 N2 C14 O4 -2.0(3) . . . . ?
C13 N2 C14 C15 2.1(4) . . . . ?
C12 N2 C14 C15 177.9(2) . . . . ?
